data_4306694
loop_
_publ_author_name
'Miriam Mba'
'Marta Pontini'
'Silvia Lovat'
'Cristiano Zonta'
'Gerald Bernardinelli'
'Peter E. K\"undig'
'Giulia Licini'

_publ_contact_author
;
     Dr Gerald Bernardinelli
     Laboratory of X-ray Crystallography
     University of Geneva
     24, quai E. Ansermet
     CH - 1211 Geneva 4
     Switzerland
;
_publ_contact_author_email gerald.bernardinelli@cryst.unige.ch
_publ_contact_author_fax '41 22 379 61 08'
_publ_contact_author_phone '41 22 379 62 02'
_publ_section_title
;
C3 Vanadium(V) Amine Triphenolate Complexes: Vanadium Haloperoxidase
Structural and Functional Models
;
_journal_name_full 'Inorganic Chemistry'
_journal_page_first 8616
_journal_page_last 8618
_journal_paper_doi 10.1021/ic8015113
_journal_volume 47
_journal_year 2008
_chemical_formula_moiety 'C33 H42 N O4 V'
_chemical_formula_sum 'C33 H42 N O4 V'
_chemical_formula_weight 567.7
_space_group_IT_number 2
_symmetry_cell_setting triclinic
_symmetry_space_group_name_Hall '-P 1'
_symmetry_space_group_name_H-M 'P -1'
_audit_conform_dict_name cif_core.dic
_audit_conform_dict_version 2.0.1
_audit_creation_date 2008-03-18
_audit_creation_method from_xtal_archive_file_using_CIFIO
_audit_update_record 2008-04-10
_cell_angle_alpha 93.345(8)
_cell_angle_beta 90.242(8)
_cell_angle_gamma 92.825(8)
_cell_formula_units_Z 2
_cell_length_a 8.8248(6)
_cell_length_b 9.8319(7)
_cell_length_c 17.6222(12)
_cell_measurement_reflns_used 8000
_cell_measurement_temperature 150
_cell_measurement_theta_max 25.6
_cell_measurement_theta_min 3.8
_cell_volume 1524.48(18)
_computing_cell_refinement 'CELL (Stoe & Cie, 1999)'
_computing_data_reduction 'XRED (Stoe & Cie, 1999)'
_computing_molecular_graphics xtal_gx3
_computing_publication_material xtal_CIFIO
_computing_structure_refinement xtal_CRYLSQ
_computing_structure_solution SIR97
_diffrn_detector_area_resol_mean 6
_diffrn_measured_fraction_theta_full 1.0
_diffrn_measured_fraction_theta_max 1.0
_diffrn_measurement_device_type 'Stoe Ipds'
_diffrn_measurement_method \f
_diffrn_radiation_type MoK\a
_diffrn_radiation_wavelength .71073
_diffrn_reflns_av_R_equivalents .039
_diffrn_reflns_limit_h_max 10
_diffrn_reflns_limit_h_min -10
_diffrn_reflns_limit_k_max 12
_diffrn_reflns_limit_k_min -12
_diffrn_reflns_limit_l_max 21
_diffrn_reflns_limit_l_min -21
_diffrn_reflns_number 16203
_diffrn_reflns_theta_full 25.6
_diffrn_reflns_theta_max 25.6
_diffrn_standards_decay_% 0
_exptl_absorpt_coefficient_mu .36
_exptl_absorpt_correction_T_max .9626
_exptl_absorpt_correction_T_min .928
_exptl_absorpt_correction_type numerical
_exptl_absorpt_process_details 'XRED; Stoe & Cie, 1999'
_exptl_crystal_colour 'dark red'
_exptl_crystal_density_diffrn 1.237
_exptl_crystal_density_meas ?
_exptl_crystal_description prism
_exptl_crystal_F_000 604
_exptl_crystal_size_max .234
_exptl_crystal_size_mid .205
_exptl_crystal_size_min .128
_refine_diff_density_max .875
_refine_diff_density_min -.629
_refine_ls_abs_structure_details none
_refine_ls_extinction_method none
_refine_ls_goodness_of_fit_ref 1.30(1)
_refine_ls_hydrogen_treatment noref
_refine_ls_number_parameters 352
_refine_ls_number_reflns 4031
_refine_ls_R_factor_gt .034
_refine_ls_shift/su_max .0008
_refine_ls_structure_factor_coef F
_refine_ls_weighting_details \w=1/[\s^2^(Fo)+0.00015(Fo^2^)]
_refine_ls_weighting_scheme calc
_refine_ls_wR_factor_ref .032
_reflns_number_gt 3997
_reflns_number_total 5554
_reflns_threshold_expression 'refl observed if Fo > 2.99 \s(Fo)'
_cod_data_source_file ic8015113_si_002.cif
_cod_data_source_block ONTI
_cod_depositor_comments
;
The following automatic conversions were performed:

'_exptl_crystal_density_meas' value 'not_measured' was changed to '?'
- the value is perceived as not measured.

Automatic conversion script
Id: cif_fix_values 3008 2015-01-20 13:52:24Z robertas 
;
_cod_database_code 4306694

loop_
_symmetry_equiv_pos_as_xyz
+x,+y,+z
-x,-y,-z

loop_
_atom_site_label
_atom_site_fract_x
_atom_site_fract_y
_atom_site_fract_z
_atom_site_U_iso_or_equiv
_atom_site_occupancy
_atom_site_adp_type
V .32083(5) .10496(4) .261605(19) .01610(18) 1.00000 Uani
O1 .33482(16) .14352(14) .36312(7) .0206(8) 1.00000 Uani
O2 .40984(16) .21330(14) .19350(7) .0197(7) 1.00000 Uani
O3 .29740(16) -.07248(14) .22895(8) .0205(8) 1.00000 Uani
O4 .14986(16) .14844(15) .25005(8) .0228(8) 1.00000 Uani
N1 .58126(19) .04855(17) .28031(9) .0170(9) 1.00000 Uani
C1 .6048(3) .0031(3) .35789(11) .0201(11) 1.00000 Uani
C2 .5743(3) .1091(2) .42030(11) .0185(10) 1.00000 Uani
C3 .6770(3) .1371(3) .48012(11) .0221(11) 1.00000 Uani
C4 .6416(3) .2269(3) .53970(11) .0250(11) 1.00000 Uani
C5 .5028(3) .2887(3) .54042(11) .0232(11) 1.00000 Uani
C6 .3956(3) .2645(2) .48224(11) .0197(11) 1.00000 Uani
C7 .4363(3) .1732(3) .42139(10) .0179(10) 1.00000 Uani
C8 .2406(3) .3301(3) .48482(11) .0230(11) 1.00000 Uani
C9 .2311(3) .4325(3) .55435(12) .0323(13) 1.00000 Uani
C10 .2160(3) .4096(3) .41341(12) .0289(12) 1.00000 Uani
C11 .1132(3) .2198(3) .49062(13) .0325(13) 1.00000 Uani
C12 .6826(3) .1707(3) .26811(11) .0209(11) 1.00000 Uani
C13 .6789(3) .2117(2) .18718(11) .0195(11) 1.00000 Uani
C14 .8123(3) .2304(3) .14615(12) .0263(12) 1.00000 Uani
C15 .8037(3) .2650(3) .07115(13) .0323(13) 1.00000 Uani
C16 .6648(3) .2765(3) .03631(12) .0276(12) 1.00000 Uani
C17 .5271(3) .2568(2) .07429(11) .0200(11) 1.00000 Uani
C18 .5397(3) .22739(19) .15150(11) .0178(10) 1.00000 Uani
C19 .3728(3) .2598(3) .03307(11) .0234(11) 1.00000 Uani
C20 .3924(3) .3051(3) -.04780(12) .0358(14) 1.00000 Uani
C21 .2968(3) .1151(3) .02848(13) .0359(13) 1.00000 Uani
C22 .2670(3) .3589(3) .07430(12) .0290(12) 1.00000 Uani
C23 .6170(3) -.0649(3) .22497(11) .0193(10) 1.00000 Uani
C24 .5226(3) -.1945(2) .23602(10) .0167(10) 1.00000 Uani
C25 .5905(3) -.3180(3) .24275(11) .0198(11) 1.00000 Uani
C26 .5025(3) -.4376(3) .24724(11) .0212(11) 1.00000 Uani
C27 .3447(3) -.4354(3) .24392(11) .0201(11) 1.00000 Uani
C28 .2707(3) -.3142(3) .23733(10) .0181(10) 1.00000 Uani
C29 .3647(3) -.1933(2) .23472(10) .0162(10) 1.00000 Uani
C30 .0962(3) -.3122(3) .23142(11) .0208(11) 1.00000 Uani
C31 .0216(3) -.4567(3) .23164(14) .0332(13) 1.00000 Uani
C32 .0347(3) -.2277(3) .29995(12) .0279(12) 1.00000 Uani
C33 .0500(3) -.2514(3) .15679(12) .0323(13) 1.00000 Uani
H11 .53695 -.07715 .36463 .05000 1.00000 Uiso
H12 .71045 -.02200 .36246 .05000 1.00000 Uiso
H3 .77435 .09291 .47978 .05000 1.00000 Uiso
H4 .71418 .24743 .58155 .05000 1.00000 Uiso
H5 .47957 .35168 .58348 .05000 1.00000 Uiso
H91 .24486 .38429 .60080 .05000 1.00000 Uiso
H92 .31172 .50406 .55102 .05000 1.00000 Uiso
H93 .13262 .47423 .55592 .05000 1.00000 Uiso
H101 .29661 .48126 .41066 .05000 1.00000 Uiso
H102 .21966 .34673 .36825 .05000 1.00000 Uiso
H103 .11743 .45136 .41503 .05000 1.00000 Uiso
H111 .11617 .15497 .44625 .05000 1.00000 Uiso
H112 .12720 .17143 .53702 .05000 1.00000 Uiso
H113 .01456 .26153 .49222 .05000 1.00000 Uiso
H121 .65049 .24688 .30147 .05000 1.00000 Uiso
H122 .78686 .15005 .28104 .05000 1.00000 Uiso
H14 .91101 .21963 .17013 .05000 1.00000 Uiso
H15 .89706 .28138 .04254 .05000 1.00000 Uiso
H16 .66258 .29947 -.01701 .05000 1.00000 Uiso
H201 .44164 .39695 -.04581 .05000 1.00000 Uiso
H202 .45621 .24158 -.07618 .05000 1.00000 Uiso
H203 .29432 .30715 -.07397 .05000 1.00000 Uiso
H211 .36194 .05239 .00016 .05000 1.00000 Uiso
H212 .28107 .08428 .07989 .05000 1.00000 Uiso
H213 .19878 .11691 .00232 .05000 1.00000 Uiso
H221 .24976 .33036 .12601 .05000 1.00000 Uiso
H222 .31585 .45088 .07654 .05000 1.00000 Uiso
H223 .16903 .36087 .04812 .05000 1.00000 Uiso
H231 .59860 -.03651 .17351 .05000 1.00000 Uiso
H232 .72430 -.08403 .23070 .05000 1.00000 Uiso
H25 .70137 -.32033 .24423 .05000 1.00000 Uiso
H26 .55100 -.52405 .25281 .05000 1.00000 Uiso
H27 .28416 -.52128 .24613 .05000 1.00000 Uiso
H311 .05942 -.51181 .18813 .05000 1.00000 Uiso
H312 .04888 -.49757 .27885 .05000 1.00000 Uiso
H313 -.08904 -.45557 .22780 .05000 1.00000 Uiso
H321 .06270 -.26848 .34712 .05000 1.00000 Uiso
H322 .07846 -.13403 .30020 .05000 1.00000 Uiso
H323 -.07608 -.22641 .29622 .05000 1.00000 Uiso
H331 .09376 -.15791 .15569 .05000 1.00000 Uiso
H332 .08828 -.30687 .11371 .05000 1.00000 Uiso
H333 -.06073 -.25014 .15305 .05000 1.00000 Uiso

loop_
_atom_site_aniso_label
_atom_site_aniso_U_11
_atom_site_aniso_U_22
_atom_site_aniso_U_33
_atom_site_aniso_U_12
_atom_site_aniso_U_13
_atom_site_aniso_U_23
V .0146(3) .01701(19) .01679(18) .00208(16) -.00078(13) .00028(13)
O1 .0157(8) .0262(8) .0197(7) .0018(7) -.0005(6) -.0002(6)
O2 .0182(9) .0209(8) .0204(7) .0024(7) .0005(6) .0029(6)
O3 .0163(9) .0187(8) .0264(8) .0019(7) -.0036(6) .0004(6)
O4 .0189(9) .0261(8) .0239(8) .0051(7) -.0012(6) .0006(6)
N1 .0178(10) .0157(9) .0173(8) -.0013(8) -.0002(7) .0009(7)
C1 .0189(12) .0200(11) .0219(11) .0032(10) -.0022(8) .0037(9)
C2 .0210(12) .0169(11) .0179(10) -.0008(10) -.0001(8) .0043(8)
C3 .0191(13) .0235(12) .0241(11) .0001(10) -.0024(9) .0070(9)
C4 .0257(13) .0294(12) .0194(11) -.0046(11) -.0055(9) .0031(9)
C5 .0283(13) .0236(12) .0173(10) -.0023(11) .0013(9) .0003(9)
C6 .0219(12) .0185(11) .0189(10) -.0013(10) .0042(8) .0044(8)
C7 .0166(12) .0214(11) .0153(10) -.0041(10) -.0019(8) .0029(8)
C8 .0216(13) .0255(12) .0218(11) .0029(11) .0036(9) -.0014(9)
C9 .0367(16) .0349(13) .0257(12) .0095(12) .0064(10) -.0034(10)
C10 .0305(14) .0285(13) .0287(12) .0101(11) .0000(10) .0015(10)
C11 .0255(14) .0373(14) .0347(13) .0023(12) .0109(10) .0003(11)
C12 .0200(13) .0202(11) .0227(11) -.0003(10) -.0041(9) .0025(9)
C13 .0217(13) .0145(10) .0222(11) .0001(10) -.0014(9) .0004(8)
C14 .0182(13) .0281(13) .0326(12) -.0028(11) -.0022(9) .0050(10)
C15 .0238(14) .0409(15) .0326(13) -.0031(12) .0075(10) .0096(11)
C16 .0292(14) .0323(13) .0214(11) -.0009(12) .0026(10) .0041(9)
C17 .0236(13) .0150(10) .0211(11) -.0004(10) -.0001(9) -.0003(8)
C18 .0185(12) .0122(10) .0223(11) -.0021(10) .0032(9) -.0005(8)
C19 .0223(13) .0266(12) .0208(11) -.0026(11) -.0040(9) .0001(9)
C20 .0326(15) .0522(16) .0223(12) -.0019(13) -.0058(10) .0027(11)
C21 .0357(16) .0337(14) .0366(13) -.0067(13) -.0080(11) -.0051(11)
C22 .0240(14) .0340(14) .0298(12) .0064(12) -.0055(9) .0051(10)
C23 .0153(12) .0206(11) .0220(10) .0020(10) .0012(8) -.0006(9)
C24 .0167(12) .0202(11) .0127(10) -.0005(10) .0013(8) -.0018(8)
C25 .0163(12) .0234(12) .0193(10) .0029(10) -.0012(8) -.0025(8)
C26 .0237(13) .0179(11) .0217(11) .0039(10) -.0029(9) -.0024(9)
C27 .0220(13) .0177(11) .0201(10) -.0015(10) -.0000(8) -.0014(8)
C28 .0185(12) .0224(11) .0127(10) .0002(10) -.0001(8) -.0029(8)
C29 .0193(12) .0162(11) .0131(10) .0035(10) -.0014(8) -.0016(8)
C30 .0176(13) .0214(11) .0228(11) -.0019(10) -.0007(9) -.0013(9)
C31 .0190(13) .0279(13) .0512(15) -.0034(11) -.0013(10) -.0060(11)
C32 .0172(13) .0344(13) .0307(12) -.0026(11) .0020(9) -.0066(10)
C33 .0202(14) .0468(15) .0294(12) -.0034(12) -.0074(9) .0041(11)

loop_
_atom_type_symbol
_atom_type_scat_source
_atom_type_scat_dispersion_real
_atom_type_scat_dispersion_imag
C Int._Tables_Vol_IV_Tables_2.2B_and_2.3.1 .002 .002
H Int._Tables_Vol_IV_Tables_2.2B_and_2.3.1 0 0
N Int._Tables_Vol_IV_Tables_2.2B_and_2.3.1 .004 .003
O Int._Tables_Vol_IV_Tables_2.2B_and_2.3.1 .008 .006
V Int._Tables_Vol_IV_Tables_2.2B_and_2.3.1 .267 .53

loop_
_geom_angle_atom_site_label_1
_geom_angle_atom_site_label_2
_geom_angle_atom_site_label_3
_geom_angle_site_symmetry_1
_geom_angle_site_symmetry_2
_geom_angle_site_symmetry_3
_geom_angle
O1 V O2 . . . 122.50(7)
O1 V O3 . . . 117.42(7)
O1 V O4 . . . 97.75(7)
O1 V N1 . . . 81.36(6)
O2 V O3 . . . 114.18(7)
O2 V O4 . . . 97.68(7)
O2 V N1 . . . 81.16(6)
O3 V O4 . . . 98.98(7)
O3 V N1 . . . 83.22(6)
O4 V N1 . . . 177.79(7)
V O1 C7 . . . 143.06(13)
V O2 C18 . . . 141.24(13)
V O3 C29 . . . 140.59(12)
V N1 C1 . . . 110.83(12)
V N1 C12 . . . 109.13(12)
V N1 C23 . . . 108.80(12)
C1 N1 C12 . . . 109.74(15)
C1 N1 C23 . . . 108.25(15)
C12 N1 C23 . . . 110.09(15)
N1 C1 C2 . . . 114.15(17)
C1 C2 C3 . . . 120.80(19)
C1 C2 C7 . . . 119.66(17)
C3 C2 C7 . . . 119.37(18)
C2 C3 C4 . . . 119.9(2)
C3 C4 C5 . . . 120.07(19)
C4 C5 C6 . . . 122.55(18)
C5 C6 C7 . . . 115.98(19)
C5 C6 C8 . . . 122.07(17)
C7 C6 C8 . . . 121.93(17)
O1 C7 C2 . . . 119.06(17)
O1 C7 C6 . . . 118.76(18)
C2 C7 C6 . . . 122.14(18)
C6 C8 C9 . . . 110.89(17)
C6 C8 C10 . . . 110.76(17)
C6 C8 C11 . . . 109.95(18)
C9 C8 C10 . . . 107.23(18)
C9 C8 C11 . . . 108.32(18)
C10 C8 C11 . . . 109.62(17)
N1 C12 C13 . . . 112.46(16)
C12 C13 C14 . . . 121.05(19)
C12 C13 C18 . . . 119.79(18)
C14 C13 C18 . . . 119.13(18)
C13 C14 C15 . . . 119.3(2)
C14 C15 C16 . . . 120.7(3)
C15 C16 C17 . . . 122.56(19)
C16 C17 C18 . . . 115.44(19)
C16 C17 C19 . . . 121.92(17)
C18 C17 C19 . . . 122.57(18)
O2 C18 C13 . . . 118.34(16)
O2 C18 C17 . . . 118.82(18)
C13 C18 C17 . . . 122.84(19)
C17 C19 C20 . . . 111.29(18)
C17 C19 C21 . . . 108.98(18)
C17 C19 C22 . . . 111.77(16)
C20 C19 C21 . . . 108.07(18)
C20 C19 C22 . . . 107.21(19)
C21 C19 C22 . . . 109.43(18)
N1 C23 C24 . . . 113.07(16)
C23 C24 C25 . . . 120.96(18)
C23 C24 C29 . . . 120.03(18)
C25 C24 C29 . . . 118.88(18)
C24 C25 C26 . . . 120.42(19)
C25 C26 C27 . . . 120.1(2)
C26 C27 C28 . . . 121.83(19)
C27 C28 C29 . . . 116.42(19)
C27 C28 C30 . . . 121.83(18)
C29 C28 C30 . . . 121.73(18)
O3 C29 C24 . . . 119.20(17)
O3 C29 C28 . . . 118.46(17)
C24 C29 C28 . . . 122.32(19)
C28 C30 C31 . . . 111.53(18)
C28 C30 C32 . . . 109.65(16)
C28 C30 C33 . . . 110.17(17)
C31 C30 C32 . . . 107.86(18)
C31 C30 C33 . . . 107.43(18)
C32 C30 C33 . . . 110.15(18)

loop_
_geom_bond_atom_site_label_1
_geom_bond_atom_site_label_2
_geom_bond_site_symmetry_1
_geom_bond_site_symmetry_2
_geom_bond_distance
V O1 . . 1.8094(13)
V O2 . . 1.8073(14)
V O3 . . 1.8066(14)
V O4 . . 1.6037(15)
V N1 . . 2.4164(18)
O1 C7 . . 1.369(3)
O2 C18 . . 1.372(3)
O3 C29 . . 1.363(3)
N1 C1 . . 1.480(3)
N1 C12 . . 1.488(3)
N1 C23 . . 1.485(3)
C1 C2 . . 1.505(3)
C2 C3 . . 1.394(3)
C2 C7 . . 1.398(3)
C3 C4 . . 1.379(3)
C4 C5 . . 1.394(4)
C5 C6 . . 1.394(3)
C6 C7 . . 1.416(3)
C6 C8 . . 1.541(4)
C8 C9 . . 1.545(3)
C8 C10 . . 1.540(4)
C8 C11 . . 1.531(4)
C12 C13 . . 1.505(3)
C13 C14 . . 1.394(3)
C13 C18 . . 1.397(3)
C14 C15 . . 1.386(4)
C15 C16 . . 1.382(4)
C16 C17 . . 1.400(4)
C17 C18 . . 1.412(3)
C17 C19 . . 1.544(3)
C19 C20 . . 1.526(3)
C19 C21 . . 1.540(4)
C19 C22 . . 1.537(4)
C23 C24 . . 1.510(3)
C24 C25 . . 1.392(3)
C24 C29 . . 1.394(3)
C25 C26 . . 1.383(3)
C26 C27 . . 1.395(3)
C27 C28 . . 1.397(3)
C28 C29 . . 1.419(3)
C28 C30 . . 1.544(3)
C30 C31 . . 1.536(4)
C30 C32 . . 1.542(3)
C30 C33 . . 1.538(4)

loop_
_geom_torsion_atom_site_label_1
_geom_torsion_atom_site_label_2
_geom_torsion_atom_site_label_3
_geom_torsion_atom_site_label_4
_geom_torsion_site_symmetry_1
_geom_torsion_site_symmetry_2
_geom_torsion_site_symmetry_3
_geom_torsion_site_symmetry_4
_geom_torsion
C12 N1 C1 C2 . . . . 59.2(3)
C23 N1 C1 C2 . . . . 179.35(17)
C1 N1 C12 C13 . . . . 172.79(17)
C23 N1 C12 C13 . . . . 53.7(3)
C1 N1 C23 C24 . . . . 57.7(3)
C12 N1 C23 C24 . . . . 177.67(16)
N1 C1 C2 C3 . . . . -132.4(2)
N1 C1 C2 C7 . . . . 52.3(3)
C1 C2 C3 C4 . . . . -175.01(19)
C7 C2 C3 C4 . . . . .3(4)
C1 C2 C7 O1 . . . . -3.6(3)
C1 C2 C7 C6 . . . . 174.15(19)
C3 C2 C7 O1 . . . . -178.89(18)
C3 C2 C7 C6 . . . . -1.2(3)
C2 C3 C4 C5 . . . . .5(4)
C3 C4 C5 C6 . . . . -.4(4)
C4 C5 C6 C7 . . . . -.4(4)
C4 C5 C6 C8 . . . . 178.1(2)
C5 C6 C7 O1 . . . . 178.94(18)
C5 C6 C7 C2 . . . . 1.2(3)
C8 C6 C7 O1 . . . . .4(3)
C8 C6 C7 C2 . . . . -177.32(19)
C5 C6 C8 C9 . . . . 5.5(3)
C5 C6 C8 C10 . . . . 124.4(3)
C5 C6 C8 C11 . . . . -114.3(3)
C7 C6 C8 C9 . . . . -176.03(19)
C7 C6 C8 C10 . . . . -57.1(3)
C7 C6 C8 C11 . . . . 64.2(3)
N1 C12 C13 C14 . . . . -127.5(2)
N1 C12 C13 C18 . . . . 50.5(3)
C12 C13 C14 C15 . . . . 178.4(2)
C18 C13 C14 C15 . . . . .4(4)
C12 C13 C18 O2 . . . . 4.2(3)
C12 C13 C18 C17 . . . . -175.70(18)
C14 C13 C18 O2 . . . . -177.75(18)
C14 C13 C18 C17 . . . . 2.3(3)
C13 C14 C15 C16 . . . . -2.1(4)
C14 C15 C16 C17 . . . . 1.2(4)
C15 C16 C17 C18 . . . . 1.4(4)
C15 C16 C17 C19 . . . . -175.5(3)
C16 C17 C18 O2 . . . . 176.90(18)
C16 C17 C18 C13 . . . . -3.2(3)
C19 C17 C18 O2 . . . . -6.2(3)
C19 C17 C18 C13 . . . . 173.70(19)
C16 C17 C19 C20 . . . . -7.8(3)
C16 C17 C19 C21 . . . . 111.3(3)
C16 C17 C19 C22 . . . . -127.6(3)
C18 C17 C19 C20 . . . . 175.53(19)
C18 C17 C19 C21 . . . . -65.4(3)
C18 C17 C19 C22 . . . . 55.7(3)
N1 C23 C24 C25 . . . . -128.04(19)
N1 C23 C24 C29 . . . . 56.1(3)
C23 C24 C25 C26 . . . . -175.23(17)
C29 C24 C25 C26 . . . . .7(3)
C23 C24 C29 O3 . . . . -4.7(3)
C23 C24 C29 C28 . . . . 173.69(17)
C25 C24 C29 O3 . . . . 179.31(16)
C25 C24 C29 C28 . . . . -2.3(3)
C24 C25 C26 C27 . . . . .9(3)
C25 C26 C27 C28 . . . . -1.1(3)
C26 C27 C28 C29 . . . . -.4(3)
C26 C27 C28 C30 . . . . 178.28(18)
C27 C28 C29 O3 . . . . -179.46(16)
C27 C28 C29 C24 . . . . 2.1(3)
C30 C28 C29 O3 . . . . 1.8(3)
C30 C28 C29 C24 . . . . -176.59(17)
C27 C28 C30 C31 . . . . -1.5(3)
C27 C28 C30 C32 . . . . 117.9(2)
C27 C28 C30 C33 . . . . -120.7(2)
C29 C28 C30 C31 . . . . 177.10(18)
C29 C28 C30 C32 . . . . -63.5(3)
C29 C28 C30 C33 . . . . 57.9(3)
